data_4103763
loop_
_publ_author_name
'Zhong Li'
'Frank W. Fowler'
'Joseph W. Lauher'

_publ_section_title
;
 Weak Interactions Dominating the Supramolecular Self-Assembly in a Salt:
 A Designed Single-Crystal-to-Single-Crystal Topochemical Polymerization
 of a Terminal Aryldiacetylene
;
_journal_name_full 'Journal of the American Chemical Society'
_journal_page_first 634
_journal_page_last 643
_journal_paper_doi 10.1021/ja806663h
_journal_volume 131
_journal_year 2009
_chemical_formula_sum 'C24 H26 N4 O6'
_chemical_formula_weight 466.49
_chemical_name_common (ethynylbenzylNH3)2og
_space_group_IT_number 14
_symmetry_cell_setting monoclinic
_symmetry_space_group_name_Hall '-P 2yn'
_symmetry_space_group_name_H-M 'P 1 21/n 1'
_atom_sites_solution_hydrogens geom
_atom_sites_solution_primary direct
_atom_sites_solution_secondary difmap
_audit_creation_method SHELXL-97
_cell_angle_alpha 90.00
_cell_angle_beta 101.774(7)
_cell_angle_gamma 90.00
_cell_formula_units_Z 2
_cell_length_a 4.943(2)
_cell_length_b 23.463(9)
_cell_length_c 10.699(4)
_cell_measurement_temperature 273(2)
_cell_volume 1214.7(8)
_computing_cell_refinement 'Bruker SMART'
_computing_data_collection 'Bruker SMART'
_computing_data_reduction 'Bruker SAINT'
_computing_molecular_graphics 'Bruker SHELXTL'
_computing_publication_material 'Bruker SHELXTL'
_computing_structure_refinement 'SHELXL-97 (Sheldrick, 1997)'
_computing_structure_solution 'SHELXS-97 (Sheldrick, 1990)'
_diffrn_ambient_temperature 273(2)
_diffrn_measured_fraction_theta_full 0.889
_diffrn_measured_fraction_theta_max 0.889
_diffrn_measurement_device_type 'CCD area detector'
_diffrn_measurement_method 'phi and omega scans'
_diffrn_radiation_monochromator graphite
_diffrn_radiation_source 'fine-focus sealed tube'
_diffrn_radiation_type MoK\a
_diffrn_radiation_wavelength 0.71073
_diffrn_reflns_av_R_equivalents 0.096
_diffrn_reflns_av_sigmaI/netI 0.1492
_diffrn_reflns_limit_h_max 6
_diffrn_reflns_limit_h_min -6
_diffrn_reflns_limit_k_max 27
_diffrn_reflns_limit_k_min -29
_diffrn_reflns_limit_l_max 11
_diffrn_reflns_limit_l_min -14
_diffrn_reflns_number 7557
_diffrn_reflns_theta_full 28.77
_diffrn_reflns_theta_max 28.77
_diffrn_reflns_theta_min 1.74
_exptl_absorpt_coefficient_mu 0.093
_exptl_absorpt_correction_type none
_exptl_crystal_density_diffrn 1.275
_exptl_crystal_density_method 'not measured'
_exptl_crystal_F_000 492
_exptl_crystal_size_max .6
_exptl_crystal_size_mid .2
_exptl_crystal_size_min .1
_refine_diff_density_max 0.366
_refine_diff_density_min -0.337
_refine_diff_density_rms 0.111
_refine_ls_extinction_method none
_refine_ls_goodness_of_fit_ref 0.720
_refine_ls_hydrogen_treatment constr
_refine_ls_matrix_type full
_refine_ls_number_parameters 155
_refine_ls_number_reflns 2816
_refine_ls_number_restraints 0
_refine_ls_restrained_S_all 0.720
_refine_ls_R_factor_all 0.2736
_refine_ls_R_factor_gt 0.0792
_refine_ls_shift/su_max 0.000
_refine_ls_shift/su_mean 0.000
_refine_ls_structure_factor_coef Fsqd
_refine_ls_weighting_details 'calc w=1/[\s^2^(Fo^2^)+(0.1152P)^2^+0.0000P] where P=(Fo^2^+2Fc^2^)/3'
_refine_ls_weighting_scheme calc
_refine_ls_wR_factor_gt 0.1758
_refine_ls_wR_factor_ref 0.2584
_reflns_number_gt 655
_reflns_number_total 2816
_reflns_threshold_expression >2sigma(I)
_cod_data_source_file ja806663h_si_010.cif
_cod_data_source_block ethynylbenzylammonium
_cod_original_cell_volume 1214.8(8)
_cod_database_code 4103763

loop_
_symmetry_equiv_pos_as_xyz
'x, y, z'
'-x+1/2, y+1/2, -z+1/2'
'-x, -y, -z'
'x-1/2, -y-1/2, z-1/2'

loop_
_atom_site_label
_atom_site_type_symbol
_atom_site_fract_x
_atom_site_fract_y
_atom_site_fract_z
_atom_site_U_iso_or_equiv
_atom_site_adp_type
_atom_site_occupancy
_atom_site_symmetry_multiplicity
_atom_site_calc_flag
_atom_site_refinement_flags
O3 O 0.7344(7) 0.00989(16) 0.8407(3) 0.0587(11) Uani 1 1 d .
O1 O 0.2723(7) 0.03159(15) 0.5840(3) 0.0620(11) Uani 1 1 d .
N1 N 0.2571(8) 0.45156(16) 0.6406(4) 0.0551(12) Uani 1 1 d .
H1A H 0.4193 0.4694 0.6566 0.083 Uiso 1 1 calc R
H1B H 0.1222 0.4767 0.6402 0.083 Uiso 1 1 calc R
H1C H 0.2333 0.4346 0.5648 0.083 Uiso 1 1 calc R
O2 O 0.6487(8) 0.09652(16) 0.9037(4) 0.0713(12) Uani 1 1 d .
N2 N 0.7252(8) 0.04796(18) 0.5981(4) 0.0548(12) Uani 1 1 d .
H2 H 0.8696 0.0403 0.5680 0.066 Uiso 1 1 calc R
C11 C 0.7445(11) 0.0886(2) 0.7006(5) 0.0558(15) Uani 1 1 d .
H11A H 0.6061 0.1180 0.6754 0.067 Uiso 1 1 calc R
H11B H 0.9246 0.1067 0.7149 0.067 Uiso 1 1 calc R
C12 C 0.7036(10) 0.0619(3) 0.8243(5) 0.0524(14) Uani 1 1 d .
C10 C 0.4909(11) 0.0226(2) 0.5501(5) 0.0481(13) Uani 1 1 d .
C2 C 0.4795(11) 0.3654(2) 0.7558(6) 0.0559(16) Uani 1 1 d .
C4 C 0.7387(12) 0.2939(2) 0.6740(6) 0.0675(17) Uani 1 1 d .
H4 H 0.7793 0.2743 0.6044 0.081 Uiso 1 1 calc R
C5 C 0.8793(12) 0.2808(2) 0.7939(6) 0.0596(16) Uani 1 1 d .
C8 C 1.0834(14) 0.2365(3) 0.8128(6) 0.0675(17) Uani 1 1 d .
C3 C 0.5362(13) 0.3358(3) 0.6536(6) 0.0696(17) Uani 1 1 d .
H3 H 0.4398 0.3438 0.5713 0.083 Uiso 1 1 calc R
C6 C 0.8200(13) 0.3093(3) 0.8961(6) 0.0725(18) Uani 1 1 d .
H6 H 0.9135 0.3004 0.9783 0.087 Uiso 1 1 calc R
C7 C 0.6212(13) 0.3513(2) 0.8772(6) 0.0699(17) Uani 1 1 d .
H7 H 0.5815 0.3706 0.9473 0.084 Uiso 1 1 calc R
C1 C 0.2515(11) 0.4085(2) 0.7402(5) 0.0642(17) Uani 1 1 d .
H1D H 0.0760 0.3886 0.7202 0.077 Uiso 1 1 calc R
H1E H 0.2611 0.4279 0.8211 0.077 Uiso 1 1 calc R
C9 C 1.2542(14) 0.2019(3) 0.8327(6) 0.085(2) Uani 1 1 d .
H9 H 1.3911 0.1741 0.8487 0.102 Uiso 1 1 calc R

loop_
_atom_site_aniso_label
_atom_site_aniso_U_11
_atom_site_aniso_U_22
_atom_site_aniso_U_33
_atom_site_aniso_U_23
_atom_site_aniso_U_13
_atom_site_aniso_U_12
O3 0.047(2) 0.052(3) 0.072(3) 0.003(2) 0.0018(19) 0.0035(18)
O1 0.034(2) 0.081(3) 0.070(3) -0.014(2) 0.009(2) -0.0043(19)
N1 0.047(3) 0.049(3) 0.064(3) 0.004(2) -0.002(2) 0.002(2)
O2 0.092(3) 0.065(3) 0.054(3) -0.004(2) 0.009(2) 0.016(2)
N2 0.037(3) 0.067(3) 0.059(3) -0.011(3) 0.007(2) -0.010(2)
C11 0.051(4) 0.045(3) 0.066(4) -0.011(3) -0.001(3) -0.009(3)
C12 0.036(3) 0.060(4) 0.056(4) -0.002(3) -0.004(3) -0.001(3)
C10 0.035(3) 0.053(4) 0.051(3) 0.007(2) 0.000(3) -0.004(3)
C2 0.051(4) 0.051(4) 0.063(4) 0.005(3) 0.008(3) 0.005(3)
C4 0.070(4) 0.060(4) 0.068(5) -0.004(3) 0.003(4) 0.007(3)
C5 0.058(4) 0.047(4) 0.069(4) 0.002(3) 0.000(4) 0.003(3)
C8 0.068(5) 0.053(4) 0.074(5) -0.001(3) -0.003(4) 0.006(3)
C3 0.076(5) 0.070(4) 0.058(4) 0.003(3) 0.003(3) 0.019(3)
C6 0.083(5) 0.064(4) 0.062(5) 0.004(3) -0.004(4) 0.013(4)
C7 0.082(5) 0.059(4) 0.068(5) -0.001(3) 0.013(4) 0.007(3)
C1 0.064(4) 0.057(4) 0.074(4) 0.010(3) 0.019(3) 0.016(3)
C9 0.080(5) 0.077(5) 0.090(5) 0.003(4) 0.002(4) 0.014(4)

loop_
_atom_type_symbol
_atom_type_description
_atom_type_scat_dispersion_real
_atom_type_scat_dispersion_imag
_atom_type_scat_source
C C 0.0033 0.0016 'International Tables Vol C Tables 4.2.6.8 and 6.1.1.4'
H H 0.0000 0.0000 'International Tables Vol C Tables 4.2.6.8 and 6.1.1.4'
N N 0.0061 0.0033 'International Tables Vol C Tables 4.2.6.8 and 6.1.1.4'
O O 0.0106 0.0060 'International Tables Vol C Tables 4.2.6.8 and 6.1.1.4'

loop_
_geom_angle_atom_site_label_1
_geom_angle_atom_site_label_2
_geom_angle_atom_site_label_3
_geom_angle
_geom_angle_site_symmetry_3
C10 N2 C11 121.0(4) .
N2 C11 C12 113.0(4) .
O3 C12 O2 125.8(5) .
O3 C12 C11 119.8(5) .
O2 C12 C11 114.4(5) .
O1 C10 N2 124.5(5) .
O1 C10 C10 120.7(6) 3_656
N2 C10 C10 114.7(6) 3_656
C3 C2 C7 118.8(5) .
C3 C2 C1 121.6(6) .
C7 C2 C1 119.4(5) .
C5 C4 C3 121.4(6) .
C4 C5 C6 119.5(6) .
C4 C5 C8 120.4(6) .
C6 C5 C8 120.2(6) .
C9 C8 C5 177.1(7) .
C2 C3 C4 119.4(6) .
C5 C6 C7 119.8(6) .
C6 C7 C2 121.2(6) .
N1 C1 C2 114.8(4) .

loop_
_geom_bond_atom_site_label_1
_geom_bond_atom_site_label_2
_geom_bond_distance
_geom_bond_site_symmetry_2
O3 C12 1.237(6) .
O1 C10 1.227(5) .
N1 C1 1.473(6) .
O2 C12 1.245(6) .
N2 C10 1.310(6) .
N2 C11 1.442(6) .
C11 C12 1.515(7) .
C10 C10 1.523(10) 3_656
C2 C3 1.371(7) .
C2 C7 1.384(7) .
C2 C1 1.498(7) .
C4 C5 1.363(7) .
C4 C3 1.389(7) .
C5 C6 1.365(7) .
C5 C8 1.432(8) .
C8 C9 1.160(8) .
C6 C7 1.377(7) .
